data_4078744
loop_
_publ_author_name
'Zhang, Wenjuan'
'Chai, Wenbin'
'Sun, Wen-Hua'
'Hu, Xinquan'
'Redshaw, Carl'
'Hao, Xiang'

_publ_section_title
;
 2-(1-(Arylimino)ethyl)-8-arylimino-5,6,7-trihydroquinoline Iron(II)
 Chloride Complexes: Synthesis, Characterization, and Ethylene
 Polymerization Behavior
;
_journal_issue 14
_journal_name_full Organometallics
_journal_page_first 5039
_journal_paper_doi 10.1021/om300388m
_journal_volume 31
_journal_year 2012
_chemical_formula_sum 'C31 H37 Cl2 Fe N3'
_chemical_formula_weight 578.39
_chemical_name_systematic
;
 ?
;
_space_group_IT_number 14
_symmetry_cell_setting monoclinic
_symmetry_space_group_name_Hall '-P 2ybc'
_symmetry_space_group_name_H-M 'P 1 21/c 1'
_atom_sites_solution_hydrogens geom
_atom_sites_solution_primary direct
_atom_sites_solution_secondary difmap
_audit_creation_method SHELXL-97
_cell_angle_alpha 90.00
_cell_angle_beta 99.69(3)
_cell_angle_gamma 90.00
_cell_formula_units_Z 4
_cell_length_a 18.586(4)
_cell_length_b 8.6751(17)
_cell_length_c 18.151(4)
_cell_measurement_reflns_used 9702
_cell_measurement_temperature 173(2)
_cell_measurement_theta_max 27.51
_cell_measurement_theta_min 1.11
_cell_volume 2884.8(11)
_computing_cell_refinement 'CrystalClear (Rigaku Inc., 2008)'
_computing_data_collection 'CrystalClear (Rigaku Inc., 2008)'
_computing_data_reduction 'CrystalClear (Rigaku Inc., 2008)'
_computing_molecular_graphics 'XP in Siemens SHELXTL (Sheldrick, 1994)'
_computing_publication_material 'SHELX97 (Sheldrick, 1997)'
_computing_structure_refinement 'SHELXL-97 (Sheldrick, 1997)'
_computing_structure_solution 'SHELXS-97 (Sheldrick, 1990)'
_diffrn_ambient_temperature 173(2)
_diffrn_measured_fraction_theta_full 0.992
_diffrn_measured_fraction_theta_max 0.992
_diffrn_measurement_device_type 'Bruker P4'
_diffrn_measurement_method '\w scans'
_diffrn_radiation_monochromator graphite
_diffrn_radiation_source 'fine-focus sealed tube'
_diffrn_radiation_type MoK\a
_diffrn_radiation_wavelength 0.71073
_diffrn_reflns_av_R_equivalents 0.0442
_diffrn_reflns_av_sigmaI/netI 0.0593
_diffrn_reflns_limit_h_max 24
_diffrn_reflns_limit_h_min -24
_diffrn_reflns_limit_k_max 11
_diffrn_reflns_limit_k_min -7
_diffrn_reflns_limit_l_max 22
_diffrn_reflns_limit_l_min -23
_diffrn_reflns_number 14377
_diffrn_reflns_theta_full 27.51
_diffrn_reflns_theta_max 27.51
_diffrn_reflns_theta_min 1.11
_diffrn_standards_decay_% none
_diffrn_standards_interval_count none
_diffrn_standards_interval_time none
_diffrn_standards_number none
_exptl_absorpt_coefficient_mu 0.733
_exptl_absorpt_correction_T_max 1
_exptl_absorpt_correction_T_min 0.8357
_exptl_absorpt_correction_type empirical
_exptl_absorpt_process_details 'SADABS (Sheldrick, 1996)'
_exptl_crystal_colour blue
_exptl_crystal_density_diffrn 1.332
_exptl_crystal_density_method 'not measured'
_exptl_crystal_description block
_exptl_crystal_F_000 1216
_exptl_crystal_size_max 0.30
_exptl_crystal_size_mid 0.26
_exptl_crystal_size_min 0.22
_refine_diff_density_max 0.693
_refine_diff_density_min -0.473
_refine_diff_density_rms 0.122
_refine_ls_extinction_method none
_refine_ls_goodness_of_fit_ref 1.077
_refine_ls_hydrogen_treatment constr
_refine_ls_matrix_type full
_refine_ls_number_parameters 340
_refine_ls_number_reflns 6584
_refine_ls_number_restraints 0
_refine_ls_restrained_S_all 1.077
_refine_ls_R_factor_gt 0.0734
_refine_ls_shift/su_max 0.000
_refine_ls_shift/su_mean 0.000
_refine_ls_structure_factor_coef Fsqd
_refine_ls_weighting_details 'calc w=1/[\s^2^(Fo^2^)+(0.0818P)^2^+4.9993P] where P=(Fo^2^+2Fc^2^)/3'
_refine_ls_weighting_scheme calc
_refine_ls_wR_factor_gt 0.1756
_refine_ls_wR_factor_ref 0.1892
_reflns_number_gt 5701
_reflns_number_total 6584
_reflns_threshold_expression >2sigma(I)
_cod_data_source_file om300388m_si_001.cif
_cod_data_source_block Fe2
_cod_depositor_comments
;
The following automatic conversions were performed:

'_symmetry_cell_setting' value 'Monoclinic' changed to 'monoclinic'
according to /home/saulius/struct/CIF-dictionaries/cif_core.dic
dictionary named 'cif_core.dic' version 2.4.2 from 2011-04-26.

Automatic conversion script
Id: cif_fix_values 1891 2012-01-12 08:04:46Z andrius 
;
_cod_original_cell_volume 2884.8(10)
_cod_original_sg_symbol_H-M P2(1)/c
_cod_database_code 4078744
_refine_ls_r_factor_ref 0.0863

loop_
_symmetry_equiv_pos_as_xyz
'x, y, z'
'-x, y+1/2, -z+1/2'
'-x, -y, -z'
'x, -y-1/2, z-1/2'

loop_
_atom_site_label
_atom_site_type_symbol
_atom_site_fract_x
_atom_site_fract_y
_atom_site_fract_z
_atom_site_U_iso_or_equiv
_atom_site_adp_type
_atom_site_occupancy
_atom_site_symmetry_multiplicity
_atom_site_calc_flag
_atom_site_refinement_flags
_atom_site_disorder_assembly
_atom_site_disorder_group
Fe1 Fe 0.24022(3) 0.79406(6) 0.37916(3) 0.02511(16) Uani 1 1 d . . .
N2 N 0.16840(15) 0.6000(3) 0.40206(16) 0.0252(6) Uani 1 1 d . . .
Cl1 Cl 0.31189(6) 0.79813(16) 0.49250(5) 0.0468(3) Uani 1 1 d . . .
N1 N 0.21083(16) 0.6790(3) 0.27879(16) 0.0246(6) Uani 1 1 d . . .
Cl2 Cl 0.15396(6) 0.98928(12) 0.34956(7) 0.0422(3) Uani 1 1 d . . .
N3 N 0.32222(15) 0.8552(4) 0.30850(16) 0.0259(6) Uani 1 1 d . B .
C2 C 0.30839(19) 0.8126(4) 0.23974(19) 0.0260(7) Uani 1 1 d . . .
C3 C 0.24283(19) 0.7124(4) 0.21988(19) 0.0247(7) Uani 1 1 d . . .
C11 C 0.13363(19) 0.5337(4) 0.3429(2) 0.0266(7) Uani 1 1 d . . .
C5 C 0.1581(2) 0.5511(5) 0.1421(2) 0.0313(8) Uani 1 1 d . . .
H5A H 0.1396 0.5088 0.0944 0.038 Uiso 1 1 calc R . .
C12 C 0.15796(19) 0.5479(4) 0.47488(19) 0.0268(7) Uani 1 1 d . . .
C7 C 0.15479(19) 0.5794(4) 0.27165(19) 0.0247(7) Uani 1 1 d . . .
C19 C -0.0079(2) 0.7910(5) 0.5061(2) 0.0338(8) Uani 1 1 d . . .
H19A H -0.0357 0.8717 0.4760 0.051 Uiso 1 1 calc R . .
H19B H 0.0095 0.8301 0.5566 0.051 Uiso 1 1 calc R . .
H19C H -0.0393 0.7011 0.5088 0.051 Uiso 1 1 calc R . .
C13 C 0.10592(19) 0.6214(4) 0.51042(19) 0.0262(7) Uani 1 1 d . . .
C17 C 0.2032(2) 0.4313(4) 0.5090(2) 0.0318(8) Uani 1 1 d . . .
C6 C 0.12492(19) 0.5135(4) 0.2033(2) 0.0275(7) Uani 1 1 d . . .
C4 C 0.2175(2) 0.6491(4) 0.15025(19) 0.0289(8) Uani 1 1 d . . .
H4A H 0.2406 0.6727 0.1088 0.035 Uiso 1 1 calc R . .
C8 C 0.0612(2) 0.4053(5) 0.1985(2) 0.0383(9) Uani 1 1 d . . .
H8A H 0.0781 0.2985 0.1928 0.046 Uiso 1 1 calc R . .
H8B H 0.0249 0.4308 0.1537 0.046 Uiso 1 1 calc R . .
C15 C 0.1472(2) 0.4628(5) 0.6191(2) 0.0348(9) Uani 1 1 d . . .
H15A H 0.1445 0.4357 0.6693 0.042 Uiso 1 1 calc R . .
C27 C 0.3814(2) 1.1068(5) 0.3263(2) 0.0334(8) Uani 1 1 d . B .
C18 C 0.0574(2) 0.7442(5) 0.4699(2) 0.0348(9) Uani 1 1 d . . .
H18A H 0.0389 0.7074 0.4186 0.042 Uiso 1 1 calc R . .
H18B H 0.0873 0.8371 0.4656 0.042 Uiso 1 1 calc R . .
C14 C 0.1017(2) 0.5754(4) 0.5831(2) 0.0311(8) Uani 1 1 d . . .
H14A H 0.0668 0.6227 0.6085 0.037 Uiso 1 1 calc R . .
C28 C 0.4522(3) 0.7033(6) 0.3827(3) 0.0527(13) Uani 1 1 d . . .
H28A H 0.4765 0.6752 0.4337 0.063 Uiso 1 1 calc R A 1
H28B H 0.4025 0.6585 0.3744 0.063 Uiso 1 1 calc R A 1
C10 C 0.0781(2) 0.4089(5) 0.3400(2) 0.0373(9) Uani 1 1 d . . .
H10A H 0.0518 0.4201 0.3828 0.045 Uiso 1 1 calc R . .
H10B H 0.1029 0.3075 0.3443 0.045 Uiso 1 1 calc R . .
C23 C 0.4474(2) 0.8758(5) 0.3754(2) 0.0389(9) Uani 1 1 d . B .
C22 C 0.38524(19) 0.9480(5) 0.33595(19) 0.0291(8) Uani 1 1 d . . .
C1 C 0.3529(2) 0.8485(6) 0.1810(2) 0.0403(10) Uani 1 1 d . . .
H1A H 0.3938 0.9150 0.2020 0.060 Uiso 1 1 calc R . .
H1B H 0.3224 0.9015 0.1393 0.060 Uiso 1 1 calc R . .
H1C H 0.3716 0.7525 0.1630 0.060 Uiso 1 1 calc R . .
C26 C 0.4413(2) 1.1951(6) 0.3596(3) 0.0445(11) Uani 1 1 d . . .
H26A H 0.4397 1.3041 0.3545 0.053 Uiso 1 1 calc R B .
C16 C 0.1968(2) 0.3893(5) 0.5815(2) 0.0370(9) Uani 1 1 d . . .
H16A H 0.2267 0.3092 0.6057 0.044 Uiso 1 1 calc R . .
C9 C 0.0243(2) 0.4148(6) 0.2684(2) 0.0452(11) Uani 1 1 d . . .
H9A H -0.0038 0.5120 0.2667 0.054 Uiso 1 1 calc R . .
H9B H -0.0105 0.3281 0.2675 0.054 Uiso 1 1 calc R . .
C25 C 0.5022(2) 1.1268(6) 0.3993(3) 0.0490(12) Uani 1 1 d . B .
H25A H 0.5420 1.1886 0.4219 0.059 Uiso 1 1 calc R . .
C20 C 0.2581(2) 0.3542(6) 0.4681(3) 0.0442(10) Uani 1 1 d . . .
H20A H 0.2308 0.3005 0.4239 0.053 Uiso 1 1 calc R . .
H20B H 0.2875 0.4360 0.4493 0.053 Uiso 1 1 calc R . .
C24 C 0.5058(2) 0.9687(6) 0.4065(3) 0.0494(12) Uani 1 1 d . . .
H24A H 0.5488 0.9224 0.4330 0.059 Uiso 1 1 calc R B .
C30 C 0.3136(2) 1.1803(5) 0.2816(3) 0.0423(10) Uani 1 1 d . . .
H30A H 0.3006 1.1229 0.2341 0.051 Uiso 1 1 calc R B .
H30B H 0.2729 1.1674 0.3099 0.051 Uiso 1 1 calc R . .
C31 C 0.3195(3) 1.3472(6) 0.2636(4) 0.0641(15) Uani 1 1 d . B .
H31A H 0.2730 1.3831 0.2350 0.096 Uiso 1 1 calc R . .
H31B H 0.3584 1.3617 0.2338 0.096 Uiso 1 1 calc R . .
H31C H 0.3310 1.4064 0.3100 0.096 Uiso 1 1 calc R . .
C21 C 0.3083(5) 0.2440(11) 0.5098(4) 0.126(4) Uani 1 1 d . . .
H21A H 0.3406 0.2022 0.4773 0.189 Uiso 1 1 calc R . .
H21B H 0.2805 0.1598 0.5275 0.189 Uiso 1 1 calc R . .
H21C H 0.3375 0.2957 0.5527 0.189 Uiso 1 1 calc R . .
C29 C 0.4937(4) 0.6416(9) 0.3278(5) 0.065(3) Uani 0.702(12) 1 d P B 1
H29A H 0.4708 0.6739 0.2776 0.097 Uiso 0.702(12) 1 calc PR B 1
H29B H 0.4943 0.5287 0.3306 0.097 Uiso 0.702(12) 1 calc PR B 1
H29C H 0.5439 0.6806 0.3385 0.097 Uiso 0.702(12) 1 calc PR B 1
C29' C 0.5172(12) 0.608(3) 0.4201(13) 0.078(7) Uiso 0.298(12) 1 d P B 2

loop_
_atom_site_aniso_label
_atom_site_aniso_U_11
_atom_site_aniso_U_22
_atom_site_aniso_U_33
_atom_site_aniso_U_23
_atom_site_aniso_U_13
_atom_site_aniso_U_12
Fe1 0.0231(3) 0.0324(3) 0.0199(3) -0.00144(19) 0.00406(19) -0.0022(2)
N2 0.0232(14) 0.0299(15) 0.0229(14) 0.0003(12) 0.0043(11) 0.0021(12)
Cl1 0.0338(5) 0.0832(9) 0.0223(5) -0.0007(5) 0.0014(4) -0.0109(5)
N1 0.0234(14) 0.0287(15) 0.0221(14) 0.0008(11) 0.0046(11) 0.0016(12)
Cl2 0.0347(5) 0.0367(5) 0.0571(7) 0.0047(4) 0.0129(5) 0.0065(4)
N3 0.0220(14) 0.0320(15) 0.0234(14) 0.0015(12) 0.0032(11) -0.0024(12)
C2 0.0262(17) 0.0300(18) 0.0232(17) -0.0018(14) 0.0085(14) 0.0037(14)
C3 0.0232(16) 0.0286(17) 0.0230(16) 0.0005(13) 0.0063(13) 0.0037(14)
C11 0.0229(16) 0.0300(18) 0.0279(17) 0.0025(14) 0.0069(14) 0.0026(14)
C5 0.0294(18) 0.042(2) 0.0220(17) -0.0039(15) 0.0025(14) 0.0013(16)
C12 0.0277(18) 0.0299(17) 0.0228(16) 0.0027(14) 0.0039(14) -0.0050(15)
C7 0.0242(16) 0.0272(17) 0.0221(16) 0.0002(13) 0.0025(13) 0.0003(14)
C19 0.033(2) 0.038(2) 0.0319(19) 0.0020(16) 0.0098(16) 0.0015(17)
C13 0.0251(17) 0.0273(17) 0.0264(17) -0.0026(14) 0.0053(13) -0.0027(14)
C17 0.0294(18) 0.0332(19) 0.0325(19) 0.0059(16) 0.0041(15) 0.0006(16)
C6 0.0229(17) 0.0322(18) 0.0264(17) -0.0031(14) 0.0013(14) 0.0021(15)
C4 0.0314(19) 0.0360(19) 0.0203(16) -0.0006(14) 0.0067(14) -0.0005(16)
C8 0.040(2) 0.041(2) 0.034(2) -0.0122(17) 0.0071(17) -0.0120(19)
C15 0.036(2) 0.045(2) 0.0238(17) 0.0054(16) 0.0063(15) -0.0081(18)
C27 0.0307(19) 0.040(2) 0.0291(19) -0.0003(16) 0.0041(15) -0.0071(17)
C18 0.039(2) 0.038(2) 0.0300(19) 0.0061(16) 0.0118(17) 0.0040(18)
C14 0.0334(19) 0.0323(19) 0.0295(18) 0.0024(15) 0.0109(15) -0.0033(16)
C28 0.035(2) 0.061(3) 0.061(3) 0.021(2) 0.006(2) 0.011(2)
C10 0.035(2) 0.042(2) 0.034(2) -0.0009(17) 0.0038(16) -0.0122(18)
C23 0.0290(19) 0.057(3) 0.032(2) 0.0081(19) 0.0078(16) -0.0019(19)
C22 0.0211(16) 0.045(2) 0.0217(16) 0.0005(15) 0.0052(13) -0.0062(16)
C1 0.033(2) 0.062(3) 0.029(2) -0.0014(19) 0.0104(16) -0.013(2)
C26 0.039(2) 0.052(3) 0.042(2) -0.001(2) 0.0043(19) -0.017(2)
C16 0.041(2) 0.037(2) 0.031(2) 0.0078(16) -0.0008(17) -0.0032(18)
C9 0.039(2) 0.055(3) 0.041(2) -0.003(2) 0.0051(19) -0.018(2)
C25 0.035(2) 0.072(3) 0.039(2) 0.000(2) 0.0023(18) -0.025(2)
C20 0.040(2) 0.050(3) 0.043(2) 0.005(2) 0.0086(19) 0.013(2)
C24 0.025(2) 0.080(3) 0.042(2) 0.012(2) -0.0015(17) -0.008(2)
C30 0.037(2) 0.041(2) 0.048(2) 0.0041(19) 0.0015(19) 0.0015(19)
C31 0.055(3) 0.043(3) 0.091(4) 0.009(3) 0.001(3) 0.002(2)
C21 0.134(7) 0.179(8) 0.073(5) 0.034(5) 0.042(5) 0.126(7)
C29 0.066(5) 0.048(4) 0.091(6) -0.004(4) 0.042(5) 0.000(4)

loop_
_atom_type_symbol
_atom_type_description
_atom_type_scat_dispersion_real
_atom_type_scat_dispersion_imag
_atom_type_scat_source
C C 0.0033 0.0016 'International Tables Vol C Tables 4.2.6.8 and 6.1.1.4'
H H 0.0000 0.0000 'International Tables Vol C Tables 4.2.6.8 and 6.1.1.4'
N N 0.0061 0.0033 'International Tables Vol C Tables 4.2.6.8 and 6.1.1.4'
Cl Cl 0.1484 0.1585 'International Tables Vol C Tables 4.2.6.8 and 6.1.1.4'
Fe Fe 0.3463 0.8444 'International Tables Vol C Tables 4.2.6.8 and 6.1.1.4'

loop_
_geom_angle_atom_site_label_1
_geom_angle_atom_site_label_2
_geom_angle_atom_site_label_3
_geom_angle
N1 Fe1 N3 73.20(11)
N1 Fe1 N2 73.88(11)
N3 Fe1 N2 141.28(11)
N1 Fe1 Cl1 147.03(9)
N3 Fe1 Cl1 99.56(8)
N2 Fe1 Cl1 97.01(8)
N1 Fe1 Cl2 94.48(9)
N3 Fe1 Cl2 101.89(9)
N2 Fe1 Cl2 100.44(8)
Cl1 Fe1 Cl2 118.46(5)
C11 N2 C12 119.8(3)
C11 N2 Fe1 114.4(2)
C12 N2 Fe1 125.8(2)
C3 N1 C7 120.2(3)
C3 N1 Fe1 120.8(2)
C7 N1 Fe1 118.8(2)
C2 N3 C22 121.0(3)
C2 N3 Fe1 116.7(2)
C22 N3 Fe1 122.2(2)
N3 C2 C1 126.3(3)
N3 C2 C3 115.1(3)
C1 C2 C3 118.6(3)
N1 C3 C4 120.9(3)
N1 C3 C2 112.8(3)
C4 C3 C2 126.2(3)
N2 C11 C7 116.2(3)
N2 C11 C10 126.9(3)
C7 C11 C10 116.8(3)
C4 C5 C6 120.6(3)
C4 C5 H5A 119.7
C6 C5 H5A 119.7
C17 C12 C13 122.5(3)
C17 C12 N2 118.1(3)
C13 C12 N2 119.3(3)
N1 C7 C6 122.4(3)
N1 C7 C11 114.0(3)
C6 C7 C11 123.2(3)
C18 C19 H19A 109.5
C18 C19 H19B 109.5
H19A C19 H19B 109.5
C18 C19 H19C 109.5
H19A C19 H19C 109.5
H19B C19 H19C 109.5
C14 C13 C12 117.3(3)
C14 C13 C18 122.7(3)
C12 C13 C18 120.0(3)
C16 C17 C12 118.0(4)
C16 C17 C20 121.4(4)
C12 C17 C20 120.6(3)
C7 C6 C5 116.7(3)
C7 C6 C8 120.0(3)
C5 C6 C8 123.2(3)
C5 C4 C3 119.0(3)
C5 C4 H4A 120.5
C3 C4 H4A 120.5
C6 C8 C9 111.9(3)
C6 C8 H8A 109.2
C9 C8 H8A 109.2
C6 C8 H8B 109.2
C9 C8 H8B 109.2
H8A C8 H8B 107.9
C14 C15 C16 119.6(3)
C14 C15 H15A 120.2
C16 C15 H15A 120.2
C22 C27 C26 117.9(4)
C22 C27 C30 120.2(3)
C26 C27 C30 121.9(4)
C13 C18 C19 115.6(3)
C13 C18 H18A 108.4
C19 C18 H18A 108.4
C13 C18 H18B 108.4
C19 C18 H18B 108.4
H18A C18 H18B 107.5
C15 C14 C13 121.6(4)
C15 C14 H14A 119.2
C13 C14 H14A 119.2
C29 C28 C23 109.6(5)
C29 C28 C29' 68.6(9)
C23 C28 C29' 127.4(10)
C29 C28 H28A 109.8
C23 C28 H28A 109.8
C29' C28 H28A 41.2
C29 C28 H28B 109.8
C23 C28 H28B 109.8
C29' C28 H28B 120.4
H28A C28 H28B 108.2
C11 C10 C9 111.3(3)
C11 C10 H10A 109.4
C9 C10 H10A 109.4
C11 C10 H10B 109.4
C9 C10 H10B 109.4
H10A C10 H10B 108.0
C24 C23 C22 117.9(4)
C24 C23 C28 120.7(4)
C22 C23 C28 121.4(4)
C27 C22 C23 121.9(4)
C27 C22 N3 119.3(3)
C23 C22 N3 118.7(4)
C2 C1 H1A 109.5
C2 C1 H1B 109.5
H1A C1 H1B 109.5
C2 C1 H1C 109.5
H1A C1 H1C 109.5
H1B C1 H1C 109.5
C25 C26 C27 121.1(4)
C25 C26 H26A 119.4
C27 C26 H26A 119.4
C17 C16 C15 121.0(4)
C17 C16 H16A 119.5
C15 C16 H16A 119.5
C10 C9 C8 112.8(4)
C10 C9 H9A 109.0
C8 C9 H9A 109.0
C10 C9 H9B 109.0
C8 C9 H9B 109.0
H9A C9 H9B 107.8
C26 C25 C24 120.2(4)
C26 C25 H25A 119.9
C24 C25 H25A 119.9
C21 C20 C17 117.4(4)
C21 C20 H20A 108.0
C17 C20 H20A 108.0
C21 C20 H20B 108.0
C17 C20 H20B 108.0
H20A C20 H20B 107.2
C25 C24 C23 121.1(4)
C25 C24 H24A 119.5
C23 C24 H24A 119.5
C31 C30 C27 116.0(4)
C31 C30 H30A 108.3
C27 C30 H30A 108.3
C31 C30 H30B 108.3
C27 C30 H30B 108.3
H30A C30 H30B 107.4
C30 C31 H31A 109.5
C30 C31 H31B 109.5
H31A C31 H31B 109.5
C30 C31 H31C 109.5
H31A C31 H31C 109.5
H31B C31 H31C 109.5
C20 C21 H21A 109.5
C20 C21 H21B 109.5
H21A C21 H21B 109.5
C20 C21 H21C 109.5
H21A C21 H21C 109.5
H21B C21 H21C 109.5
C28 C29 H29A 109.5
C28 C29 H29B 109.5
H29A C29 H29B 109.5
C28 C29 H29C 109.5
H29A C29 H29C 109.5
H29B C29 H29C 109.5

loop_
_geom_bond_atom_site_label_1
_geom_bond_atom_site_label_2
_geom_bond_distance
Fe1 N1 2.069(3)
Fe1 N3 2.215(3)
Fe1 N2 2.230(3)
Fe1 Cl1 2.2550(13)
Fe1 Cl2 2.3318(12)
N2 C11 1.292(5)
N2 C12 1.441(4)
N1 C3 1.340(4)
N1 C7 1.343(4)
N3 C2 1.285(4)
N3 C22 1.440(5)
C2 C1 1.488(5)
C2 C3 1.491(5)
C3 C4 1.386(5)
C11 C7 1.468(5)
C11 C10 1.491(5)
C5 C4 1.381(5)
C5 C6 1.397(5)
C5 H5A 0.9500
C12 C17 1.393(5)
C12 C13 1.403(5)
C7 C6 1.393(5)
C19 C18 1.528(5)
C19 H19A 0.9800
C19 H19B 0.9800
C19 H19C 0.9800
C13 C14 1.392(5)
C13 C18 1.506(5)
C17 C16 1.390(5)
C17 C20 1.514(6)
C6 C8 1.503(5)
C4 H4A 0.9500
C8 C9 1.542(6)
C8 H8A 0.9900
C8 H8B 0.9900
C15 C14 1.382(5)
C15 C16 1.392(6)
C15 H15A 0.9500
C27 C22 1.389(6)
C27 C26 1.401(6)
C27 C30 1.519(6)
C18 H18A 0.9900
C18 H18B 0.9900
C14 H14A 0.9500
C28 C29 1.460(9)
C28 C23 1.504(7)
C28 C29' 1.52(2)
C28 H28A 0.9900
C28 H28B 0.9900
C10 C9 1.500(6)
C10 H10A 0.9900
C10 H10B 0.9900
C23 C24 1.391(6)
C23 C22 1.402(5)
C1 H1A 0.9800
C1 H1B 0.9800
C1 H1C 0.9800
C26 C25 1.369(7)
C26 H26A 0.9500
C16 H16A 0.9500
C9 H9A 0.9900
C9 H9B 0.9900
C25 C24 1.379(7)
C25 H25A 0.9500
C20 C21 1.456(7)
C20 H20A 0.9900
C20 H20B 0.9900
C24 H24A 0.9500
C30 C31 1.493(6)
C30 H30A 0.9900
C30 H30B 0.9900
C31 H31A 0.9800
C31 H31B 0.9800
C31 H31C 0.9800
C21 H21A 0.9800
C21 H21B 0.9800
C21 H21C 0.9800
C29 H29A 0.9800
C29 H29B 0.9800
C29 H29C 0.9800

loop_
_geom_torsion_atom_site_label_1
_geom_torsion_atom_site_label_2
_geom_torsion_atom_site_label_3
_geom_torsion_atom_site_label_4
_geom_torsion
N1 Fe1 N2 C11 -12.7(2)
N3 Fe1 N2 C11 -45.4(3)
Cl1 Fe1 N2 C11 -160.3(2)
Cl2 Fe1 N2 C11 79.0(2)
N1 Fe1 N2 C12 168.2(3)
N3 Fe1 N2 C12 135.5(3)
Cl1 Fe1 N2 C12 20.6(3)
Cl2 Fe1 N2 C12 -100.1(3)
N3 Fe1 N1 C3 -11.1(3)
N2 Fe1 N1 C3 -170.4(3)
Cl1 Fe1 N1 C3 -92.7(3)
Cl2 Fe1 N1 C3 90.0(3)
N3 Fe1 N1 C7 174.5(3)
N2 Fe1 N1 C7 15.1(2)
Cl1 Fe1 N1 C7 92.9(3)
Cl2 Fe1 N1 C7 -84.5(3)
N1 Fe1 N3 C2 9.4(3)
N2 Fe1 N3 C2 42.2(3)
Cl1 Fe1 N3 C2 156.3(3)
Cl2 Fe1 N3 C2 -81.8(3)
N1 Fe1 N3 C22 -175.3(3)
N2 Fe1 N3 C22 -142.5(3)
Cl1 Fe1 N3 C22 -28.4(3)
Cl2 Fe1 N3 C22 93.6(3)
C22 N3 C2 C1 0.7(6)
Fe1 N3 C2 C1 176.1(3)
C22 N3 C2 C3 177.9(3)
Fe1 N3 C2 C3 -6.7(4)
C7 N1 C3 C4 2.1(5)
Fe1 N1 C3 C4 -172.3(3)
C7 N1 C3 C2 -174.4(3)
Fe1 N1 C3 C2 11.3(4)
N3 C2 C3 N1 -2.3(5)
C1 C2 C3 N1 175.1(3)
N3 C2 C3 C4 -178.6(4)
C1 C2 C3 C4 -1.1(6)
C12 N2 C11 C7 -172.0(3)
Fe1 N2 C11 C7 8.9(4)
C12 N2 C11 C10 3.8(6)
Fe1 N2 C11 C10 -175.4(3)
C11 N2 C12 C17 89.4(4)
Fe1 N2 C12 C17 -91.6(4)
C11 N2 C12 C13 -94.2(4)
Fe1 N2 C12 C13 84.9(4)
C3 N1 C7 C6 -3.6(5)
Fe1 N1 C7 C6 170.8(3)
C3 N1 C7 C11 169.9(3)
Fe1 N1 C7 C11 -15.6(4)
N2 C11 C7 N1 3.5(5)
C10 C11 C7 N1 -172.7(3)
N2 C11 C7 C6 177.0(3)
C10 C11 C7 C6 0.8(5)
C17 C12 C13 C14 1.3(5)
N2 C12 C13 C14 -175.0(3)
C17 C12 C13 C18 -178.6(4)
N2 C12 C13 C18 5.1(5)
C13 C12 C17 C16 -1.1(6)
N2 C12 C17 C16 175.2(3)
C13 C12 C17 C20 179.4(4)
N2 C12 C17 C20 -4.2(6)
N1 C7 C6 C5 2.6(5)
C11 C7 C6 C5 -170.4(3)
N1 C7 C6 C8 -178.7(3)
C11 C7 C6 C8 8.3(5)
C4 C5 C6 C7 -0.1(5)
C4 C5 C6 C8 -178.8(4)
C6 C5 C4 C3 -1.3(6)
N1 C3 C4 C5 0.4(5)
C2 C3 C4 C5 176.3(3)
C7 C6 C8 C9 15.0(5)
C5 C6 C8 C9 -166.3(4)
C14 C13 C18 C19 -12.9(6)
C12 C13 C18 C19 166.9(3)
C16 C15 C14 C13 -2.2(6)
C12 C13 C14 C15 0.4(5)
C18 C13 C14 C15 -179.7(4)
N2 C11 C10 C9 151.3(4)
C7 C11 C10 C9 -33.0(5)
C29 C28 C23 C24 -79.5(6)
C29' C28 C23 C24 -1.9(13)
C29 C28 C23 C22 99.0(6)
C29' C28 C23 C22 176.6(11)
C26 C27 C22 C23 -2.0(6)
C30 C27 C22 C23 178.6(4)
C26 C27 C22 N3 174.3(3)
C30 C27 C22 N3 -5.2(5)
C24 C23 C22 C27 1.1(6)
C28 C23 C22 C27 -177.4(4)
C24 C23 C22 N3 -175.2(3)
C28 C23 C22 N3 6.3(6)
C2 N3 C22 C27 83.3(5)
Fe1 N3 C22 C27 -91.8(4)
C2 N3 C22 C23 -100.3(4)
Fe1 N3 C22 C23 84.6(4)
C22 C27 C26 C25 1.0(6)
C30 C27 C26 C25 -179.5(4)
C12 C17 C16 C15 -0.7(6)
C20 C17 C16 C15 178.8(4)
C14 C15 C16 C17 2.3(6)
C11 C10 C9 C8 56.5(5)
C6 C8 C9 C10 -47.5(5)
C27 C26 C25 C24 0.8(7)
C16 C17 C20 C21 -5.2(8)
C12 C17 C20 C21 174.2(6)
C26 C25 C24 C23 -1.6(7)
C22 C23 C24 C25 0.7(6)
C28 C23 C24 C25 179.2(4)
C22 C27 C30 C31 -170.0(4)
C26 C27 C30 C31 10.5(6)
